data_4342624
loop_
_publ_author_name
'Han, Jing'
'Nishihara, Sadafumi'
'Inoue, Katsuya'
'Kurmoo, Mohamedally'

_publ_section_title
;
 High Magnetic Hardness for the Canted Antiferromagnetic, Ferroelectric,
 and Ferroelastic Layered Perovskite-like (C2H5NH3)2[Fe(II)Cl4].
;
_journal_issue 6
_journal_name_full 'Inorganic chemistry'
_journal_page_first 2866
_journal_page_last 2874
_journal_paper_doi 10.1021/ic5030229
_journal_volume 54
_journal_year 2015
_chemical_formula_moiety 'Cl4 Fe, 2(C2 H8 N)'
_chemical_formula_sum 'C4 H16 Cl4 Fe N2'
_chemical_formula_weight 289.84
_chemical_name_systematic
; 
 ? 
;
_space_group_IT_number 61
_symmetry_cell_setting orthorhombic
_symmetry_space_group_name_Hall '-P 2bc 2ac'
_symmetry_space_group_name_H-M 'P c a b'
_atom_sites_solution_hydrogens geom
_atom_sites_solution_primary direct
_atom_sites_solution_secondary difmap
_audit_creation_method SHELXL-97
_cell_angle_alpha 90.00
_cell_angle_beta 90.00
_cell_angle_gamma 90.00
_cell_formula_units_Z 4
_cell_length_a 7.103(4)
_cell_length_b 7.311(4)
_cell_length_c 21.688(13)
_cell_measurement_reflns_used 4941
_cell_measurement_temperature 92(2)
_cell_measurement_theta_max 28.82
_cell_measurement_theta_min 3.36
_cell_volume 1126.3(11)
_computing_cell_refinement 'APEX2 (Bruker AXS, 2006)'
_computing_data_collection 'APEX2 (Bruker AXS, 2006)'
_computing_data_reduction 'SAINT (Bruker AXS, 2004)'
_computing_structure_refinement 'SHELXL-97 (Sheldrick, 1997)'
_computing_structure_solution 'SHELXS-97 (Sheldrick, 1990)'
_diffrn_ambient_temperature 92(2)
_diffrn_measured_fraction_theta_full 0.989
_diffrn_measured_fraction_theta_max 0.924
_diffrn_measurement_device_type 'phi and omega scans'
_diffrn_radiation_monochromator 'Bruker APEXII CCD area detector'
_diffrn_radiation_source 'Bruker TXS fine-focus rotating anode'
_diffrn_radiation_type MoK\a
_diffrn_radiation_wavelength 0.71073
_diffrn_reflns_av_R_equivalents 0.0678
_diffrn_reflns_av_sigmaI/netI 0.0685
_diffrn_reflns_limit_h_max 9
_diffrn_reflns_limit_h_min -7
_diffrn_reflns_limit_k_max 9
_diffrn_reflns_limit_k_min -9
_diffrn_reflns_limit_l_max 23
_diffrn_reflns_limit_l_min -27
_diffrn_reflns_number 4941
_diffrn_reflns_theta_full 25.00
_diffrn_reflns_theta_max 28.82
_diffrn_reflns_theta_min 3.36
_exptl_absorpt_coefficient_mu 2.236
_exptl_absorpt_correction_T_max 0.6633
_exptl_absorpt_correction_T_min 0.3472
_exptl_absorpt_correction_type multi-scan
_exptl_absorpt_process_details 'SADABS Sheldrick 1996'
_exptl_crystal_colour 'pale yellow'
_exptl_crystal_density_diffrn 1.709
_exptl_crystal_density_method 'not measured'
_exptl_crystal_description Plate
_exptl_crystal_F_000 592
_exptl_crystal_size_max 0.60
_exptl_crystal_size_mid 0.40
_exptl_crystal_size_min 0.20
_refine_diff_density_max 1.551
_refine_diff_density_min -1.140
_refine_diff_density_rms 0.261
_refine_ls_extinction_method none
_refine_ls_goodness_of_fit_ref 1.258
_refine_ls_hydrogen_treatment mixed
_refine_ls_matrix_type full
_refine_ls_number_parameters 54
_refine_ls_number_reflns 1354
_refine_ls_number_restraints 0
_refine_ls_restrained_S_all 1.258
_refine_ls_R_factor_all 0.0996
_refine_ls_R_factor_gt 0.0943
_refine_ls_shift/su_max 0.000
_refine_ls_shift/su_mean 0.000
_refine_ls_structure_factor_coef Fsqd
_refine_ls_weighting_details 'calc w=1/[\s^2^(Fo^2^)+(0.0852P)^2^+22.7357P] where P=(Fo^2^+2Fc^2^)/3'
_refine_ls_weighting_scheme calc
_refine_ls_wR_factor_gt 0.2793
_refine_ls_wR_factor_ref 0.2823
_reflns_number_gt 1176
_reflns_number_total 1354
_reflns_threshold_expression >2sigma(I)
_cod_data_source_file ic5030229_si_005.cif
_cod_data_source_block D92
_cod_depositor_comments 'Adding full bibliography for 4342617--4342626.cif.'
_cod_original_sg_symbol_Hall -P2bc2ac
_cod_original_sg_symbol_H-M Pcab
_cod_database_code 4342624

loop_
_symmetry_equiv_pos_as_xyz
'x, y, z'
'-x, -y+1/2, z+1/2'
'x+1/2, -y, -z+1/2'
'-x+1/2, y+1/2, -z'
'-x, -y, -z'
'x, y-1/2, -z-1/2'
'-x-1/2, y, z-1/2'
'x-1/2, -y-1/2, z'

loop_
_atom_site_label
_atom_site_type_symbol
_atom_site_fract_x
_atom_site_fract_y
_atom_site_fract_z
_atom_site_U_iso_or_equiv
_atom_site_adp_type
_atom_site_occupancy
_atom_site_symmetry_multiplicity
_atom_site_calc_flag
_atom_site_refinement_flags
Fe1 Fe 0.0000 0.0000 0.5000 0.0119(5) Uani 1 2 d S
Cl1 Cl 0.0094(3) -0.0346(3) 0.38995(9) 0.0223(6) Uani 1 1 d .
Cl2 Cl 0.2408(2) 0.2600(2) 0.49103(9) 0.0181(5) Uani 1 1 d .
N1 N -0.0082(9) 0.5135(10) 0.3996(4) 0.0193(15) Uani 1 1 d .
H1A H 0.0247 0.6336 0.4018 0.029 Uiso 1 1 calc R
H1B H 0.0617 0.4480 0.4269 0.029 Uiso 1 1 calc R
H1C H -0.1325 0.5011 0.4088 0.029 Uiso 1 1 calc R
C1 C 0.0265(14) 0.4451(14) 0.3366(4) 0.028(2) Uani 1 1 d .
H2 H -0.0240 0.3192 0.3334 0.034 Uiso 1 1 calc R
H3 H 0.1642 0.4386 0.3298 0.034 Uiso 1 1 calc R
C2 C 0.0596(17) 0.4403(15) 0.7135(4) 0.037(3) Uani 1 1 d .
H4 H 0.1969 0.4405 0.7091 0.056 Uiso 1 1 calc R
H5 H 0.0126 0.3146 0.7103 0.056 Uiso 1 1 calc R
H6 H 0.0253 0.4910 0.7538 0.056 Uiso 1 1 calc R

loop_
_atom_site_aniso_label
_atom_site_aniso_U_11
_atom_site_aniso_U_22
_atom_site_aniso_U_33
_atom_site_aniso_U_23
_atom_site_aniso_U_13
_atom_site_aniso_U_12
Fe1 0.0075(8) 0.0164(9) 0.0118(8) -0.0011(5) 0.0007(5) 0.0006(5)
Cl1 0.0304(11) 0.0221(10) 0.0144(10) -0.0002(7) 0.0006(7) 0.0009(8)
Cl2 0.0079(8) 0.0172(9) 0.0293(10) 0.0007(8) -0.0001(6) -0.0008(6)
N1 0.019(3) 0.022(4) 0.017(3) 0.002(3) 0.004(2) -0.005(3)
C1 0.038(5) 0.032(5) 0.016(4) -0.008(3) -0.001(3) 0.012(4)
C2 0.060(7) 0.041(6) 0.012(4) 0.002(4) 0.006(4) 0.016(5)

loop_
_atom_type_symbol
_atom_type_description
_atom_type_scat_dispersion_real
_atom_type_scat_dispersion_imag
_atom_type_scat_source
C C 0.0033 0.0016 'International Tables Vol C Tables 4.2.6.8 and 6.1.1.4'
H H 0.0000 0.0000 'International Tables Vol C Tables 4.2.6.8 and 6.1.1.4'
N N 0.0061 0.0033 'International Tables Vol C Tables 4.2.6.8 and 6.1.1.4'
Cl Cl 0.1484 0.1585 'International Tables Vol C Tables 4.2.6.8 and 6.1.1.4'
Fe Fe 0.3463 0.8444 'International Tables Vol C Tables 4.2.6.8 and 6.1.1.4'

loop_
_geom_angle_atom_site_label_1
_geom_angle_atom_site_label_2
_geom_angle_atom_site_label_3
_geom_angle
_geom_angle_site_symmetry_1
_geom_angle_site_symmetry_3
Cl1 Fe1 Cl1 180.00(9) 5_556 .
Cl1 Fe1 Cl2 90.97(7) 5_556 4_546
Cl1 Fe1 Cl2 89.04(7) . 4_546
Cl1 Fe1 Cl2 89.03(7) 5_556 8_565
Cl1 Fe1 Cl2 90.97(7) . 8_565
Cl2 Fe1 Cl2 179.997(1) 4_546 8_565
Cl1 Fe1 Cl2 89.09(7) 5_556 5_556
Cl1 Fe1 Cl2 90.91(7) . 5_556
Cl2 Fe1 Cl2 88.03(5) 4_546 5_556
Cl2 Fe1 Cl2 91.97(5) 8_565 5_556
Cl1 Fe1 Cl2 90.91(7) 5_556 .
Cl1 Fe1 Cl2 89.09(7) . .
Cl2 Fe1 Cl2 91.97(5) 4_546 .
Cl2 Fe1 Cl2 88.03(5) 8_565 .
Cl2 Fe1 Cl2 180.00(5) 5_556 .
Fe1 Cl2 Fe1 170.23(9) 4_556 .
N1 C1 C2 114.4(8) . 5_566

loop_
_geom_bond_atom_site_label_1
_geom_bond_atom_site_label_2
_geom_bond_distance
_geom_bond_site_symmetry_2
Fe1 Cl1 2.401(2) 5_556
Fe1 Cl1 2.401(2) .
Fe1 Cl2 2.551(2) 4_546
Fe1 Cl2 2.551(2) 8_565
Fe1 Cl2 2.564(2) 5_556
Fe1 Cl2 2.564(2) .
Cl2 Fe1 2.551(2) 4_556
N1 C1 1.474(11) .
C1 C2 1.503(13) 5_566
C2 C1 1.503(13) 5_566

loop_
_geom_torsion_atom_site_label_1
_geom_torsion_atom_site_label_2
_geom_torsion_atom_site_label_3
_geom_torsion_atom_site_label_4
_geom_torsion
_geom_torsion_site_symmetry_1
_geom_torsion_site_symmetry_4
Cl1 Fe1 Cl2 Fe1 32.0(5) 5_556 4_556
Cl1 Fe1 Cl2 Fe1 -148.0(5) . 4_556
Cl2 Fe1 Cl2 Fe1 -59.0(5) 4_546 4_556
Cl2 Fe1 Cl2 Fe1 121.0(5) 8_565 4_556
Cl2 Fe1 Cl2 Fe1 31.7(4) 5_556 4_556
